data_7042951
loop_
_publ_author_name
'Kaufmann, Sebastian'
'Sch\"afer, Sebastian'
'Gamer, Michael T.'
'Roesky, Peter W.'

_publ_section_title
;
 Reactivity studies of silylene [PhC(NtBu)2](C5Me5)Si - reactions with
 [M(COD)Cl]2 (M = Rh(i), Ir(i)), S, Se, Te, and BH3.
;
_journal_name_full 'Dalton transactions (Cambridge, England : 2003)'
_journal_paper_doi 10.1039/c7dt00483d
_journal_year 2017
_chemical_formula_moiety 'C25 H41 B N2 Si'
_chemical_formula_sum 'C25 H41 B N2 Si'
_chemical_formula_weight 408.50
_space_group_crystal_system triclinic
_space_group_IT_number 2
_space_group_name_Hall '-P 1'
_space_group_name_H-M_alt 'P -1'
_symmetry_space_group_name_Hall '-P 1'
_symmetry_space_group_name_H-M 'P -1'
_atom_sites_solution_hydrogens geom
_audit_creation_date 2017-02-03
_audit_creation_method
;
Olex2 1.2
(compiled 2017.01.04 svn.r3372 for OlexSys, GUI svn.r5292)
;
_audit_update_record
;
2017-02-08 deposited with the CCDC.
2017-04-24 downloaded from the CCDC.
;
_cell_angle_alpha 113.744(4)
_cell_angle_beta 90.039(4)
_cell_angle_gamma 111.221(4)
_cell_formula_units_Z 4
_cell_length_a 11.7919(6)
_cell_length_b 15.7103(7)
_cell_length_c 16.4582(8)
_cell_measurement_reflns_used 15656
_cell_measurement_temperature 210
_cell_measurement_theta_max 25.52
_cell_measurement_theta_min 1.37
_cell_volume 2563.0(3)
_computing_cell_refinement 'STOE X-AREA, PLATON (A.L.Spek, 2009)'
_computing_data_collection 'STOE X-AREA'
_computing_data_reduction 'STOE X-RED & LANA, PLATON (A.L.Spek, 2009)'
_computing_molecular_graphics 'Diamond 2/3, Olex2 (Dolomanov et al., 2009)'
_computing_publication_material 'MS Word, Olex2 (Dolomanov et al., 2009)'
_computing_structure_refinement 'SHELXL-2016/6 (Sheldrick, 2015)'
_computing_structure_solution 'SHELXS-2016/6 (Sheldrick, 2015)'
_diffrn_ambient_temperature 210
_diffrn_detector 'image plate (34cm diameter)'
_diffrn_detector_area_resol_mean 6.67
_diffrn_detector_type STOE
_diffrn_measured_fraction_theta_full 0.996
_diffrn_measured_fraction_theta_max 0.987
_diffrn_measurement_device '2-circle goniometer'
_diffrn_measurement_device_type 'IPDS 2T'
_diffrn_measurement_method 'rotation method'
_diffrn_radiation_collimation '0.5mm monocapillary'
_diffrn_radiation_monochromator 'plane graphite'
_diffrn_radiation_probe x-ray
_diffrn_radiation_type MoK\a
_diffrn_radiation_wavelength 0.71073
_diffrn_reflns_av_R_equivalents 0.0310
_diffrn_reflns_av_unetI/netI 0.0404
_diffrn_reflns_Laue_measured_fraction_full 0.996
_diffrn_reflns_Laue_measured_fraction_max 0.987
_diffrn_reflns_limit_h_max 14
_diffrn_reflns_limit_h_min -13
_diffrn_reflns_limit_k_max 18
_diffrn_reflns_limit_k_min -18
_diffrn_reflns_limit_l_max 19
_diffrn_reflns_limit_l_min -19
_diffrn_reflns_number 22913
_diffrn_reflns_point_group_measured_fraction_full 0.996
_diffrn_reflns_point_group_measured_fraction_max 0.987
_diffrn_reflns_theta_full 25.000
_diffrn_reflns_theta_max 25.156
_diffrn_reflns_theta_min 1.372
_diffrn_source 'sealed tube, 12x0.4mm long-fine focus'
_exptl_absorpt_coefficient_mu 0.104
_exptl_absorpt_correction_T_max 0.9937
_exptl_absorpt_correction_T_min 0.9767
_exptl_absorpt_correction_type integration
_exptl_absorpt_process_details 'STOE X-RED, X-SHAPE & LANA'
_exptl_crystal_colour colourless
_exptl_crystal_colour_primary colourless
_exptl_crystal_density_diffrn 1.059
_exptl_crystal_description prism
_exptl_crystal_F_000 896
_exptl_crystal_size_max 0.529
_exptl_crystal_size_mid 0.467
_exptl_crystal_size_min 0.416
_refine_diff_density_max 0.290
_refine_diff_density_min -0.307
_refine_diff_density_rms 0.037
_refine_ls_extinction_method none
_refine_ls_goodness_of_fit_ref 0.993
_refine_ls_hydrogen_treatment constr
_refine_ls_matrix_type full
_refine_ls_number_parameters 547
_refine_ls_number_reflns 9049
_refine_ls_number_restraints 0
_refine_ls_restrained_S_all 0.993
_refine_ls_R_factor_all 0.0646
_refine_ls_R_factor_gt 0.0441
_refine_ls_shift/su_max 0.001
_refine_ls_shift/su_mean 0.000
_refine_ls_structure_factor_coef Fsqd
_refine_ls_weighting_details 'w=1/[\s^2^(Fo^2^)+(0.0854P)^2^] where P=(Fo^2^+2Fc^2^)/3'
_refine_ls_weighting_scheme calc
_refine_ls_wR_factor_gt 0.1262
_refine_ls_wR_factor_ref 0.1324
_reflns_Friedel_coverage 0.000
_reflns_number_gt 6226
_reflns_number_total 9049
_reflns_threshold_expression 'I > 2\s(I)'
_cod_data_source_file c7dt00483d2.cif
_cod_data_source_block 1-skm045
_cod_original_cell_volume 2563.0(2)
_cod_database_code 7042951
_shelx_shelxl_version_number 2016/6
_shelx_space_group_comment
;
The symmetry employed for this shelxl refinement is uniquely defined
by the following loop, which should always be used as a source of
symmetry information in preference to the above space-group names.
They are only intended as comments.
;
_olex2_refinement_description
;
1. Fixed Uiso
 At 1.2 times of:
  All C(H) groups
 At 1.5 times of:
  All B(H,H,H) groups, All C(H,H,H) groups
2.a Aromatic/amide H refined with riding coordinates:
 C13(H13), C14(H14), C15(H15), C16(H16), C17(H17), C38(H38), C39(H39),
 C40(H40), C41(H41), C42(H42)
2.b Idealised Me refined as rotating group:
 C6(H6A,H6B,H6C), C7(H7A,H7B,H7C), C8(H8A,H8B,H8C), C9(H9A,H9B,H9C), C10(H10A,
 H10B,H10C), C19(H19A,H19B,H19C), C20(H20A,H20B,H20C), C21(H21A,H21B,H21C),
 C23(H23A,H23B,H23C), C24(H24A,H24B,H24C), C25(H25A,H25B,H25C), B1(H1A,H1B,H1C),
  C31(H31A,H31B,H31C), C32(H32A,H32B,H32C), C33(H33A,H33B,H33C), C34(H34A,H34B,
 H34C), C35(H35A,H35B,H35C), C44(H44A,H44B,H44C), C45(H45A,H45B,H45C), C46(H46A,
 H46B,H46C), C48(H48A,H48B,H48C), C49(H49A,H49B,H49C), C50(H50A,H50B,H50C),
 B2(H2A,H2B,H2C)
;
_olex2_submission_special_instructions 'No special instructions were received'

loop_
_space_group_symop_operation_xyz
'x, y, z'
'-x, -y, -z'

loop_
_atom_site_label
_atom_site_type_symbol
_atom_site_fract_x
_atom_site_fract_y
_atom_site_fract_z
_atom_site_U_iso_or_equiv
_atom_site_adp_type
_atom_site_occupancy
_atom_site_site_symmetry_order
_atom_site_calc_flag
_atom_site_refinement_flags_posn
Si1 Si 1.18712(4) 0.72935(4) 0.97784(3) 0.03594(14) Uani 1 1 d .
N1 N 1.07431(13) 0.75384(11) 1.05144(10) 0.0368(3) Uani 1 1 d .
N2 N 1.03846(13) 0.68092(11) 0.90655(10) 0.0381(4) Uani 1 1 d .
C1 C 1.29575(17) 0.85512(14) 0.97605(13) 0.0428(4) Uani 1 1 d .
C2 C 1.22833(18) 0.91900(14) 0.97269(13) 0.0432(5) Uani 1 1 d .
C3 C 1.22451(18) 0.91863(14) 0.89088(13) 0.0450(5) Uani 1 1 d .
C4 C 1.29001(18) 0.85925(16) 0.83621(14) 0.0493(5) Uani 1 1 d .
C5 C 1.33551(17) 0.82421(16) 0.88528(14) 0.0488(5) Uani 1 1 d .
C6 C 1.4046(2) 0.90901(18) 1.05509(16) 0.0652(6) Uani 1 1 d .
H6A H 1.375652 0.934837 1.111497 0.098 Uiso 1 1 calc GR
H6B H 1.467956 0.964733 1.048372 0.098 Uiso 1 1 calc GR
H6C H 1.438750 0.861327 1.055070 0.098 Uiso 1 1 calc GR
C7 C 1.1774(2) 0.97590(16) 1.04971(14) 0.0623(6) Uani 1 1 d .
H7A H 1.101481 0.929105 1.056282 0.093 Uiso 1 1 calc GR
H7B H 1.160542 1.026319 1.037979 0.093 Uiso 1 1 calc GR
H7C H 1.237093 1.009123 1.104733 0.093 Uiso 1 1 calc GR
C8 C 1.1635(2) 0.97072(18) 0.85744(16) 0.0620(6) Uani 1 1 d .
H8A H 1.114687 0.996671 0.900708 0.093 Uiso 1 1 calc GR
H8B H 1.110231 0.922653 0.799914 0.093 Uiso 1 1 calc GR
H8C H 1.226281 1.026299 0.850197 0.093 Uiso 1 1 calc GR
C9 C 1.3048(3) 0.8448(2) 0.74153(16) 0.0758(8) Uani 1 1 d .
H9A H 1.225785 0.826527 0.707460 0.114 Uiso 1 1 calc GR
H9B H 1.334305 0.791302 0.713371 0.114 Uiso 1 1 calc GR
H9C H 1.363897 0.907328 0.742587 0.114 Uiso 1 1 calc GR
C10 C 1.4205(2) 0.7698(2) 0.86029(18) 0.0716(7) Uani 1 1 d .
H10A H 1.505340 0.818256 0.883739 0.107 Uiso 1 1 calc GR
H10B H 1.409484 0.734511 0.795207 0.107 Uiso 1 1 calc GR
H10C H 1.401781 0.721223 0.885743 0.107 Uiso 1 1 calc GR
C11 C 0.98479(16) 0.70535(13) 0.97928(13) 0.0365(4) Uani 1 1 d .
C12 C 0.85198(17) 0.68667(15) 0.98102(14) 0.0452(5) Uani 1 1 d .
C13 C 0.8096(2) 0.75563(17) 0.97451(16) 0.0580(6) Uani 1 1 d .
H13 H 0.863551 0.811329 0.966117 0.070 Uiso 1 1 calc R
C14 C 0.6883(2) 0.7424(2) 0.98035(18) 0.0790(8) Uani 1 1 d .
H14 H 0.659590 0.789313 0.976149 0.095 Uiso 1 1 calc R
C15 C 0.6093(2) 0.6609(3) 0.9923(2) 0.0892(9) Uani 1 1 d .
H15 H 0.526559 0.651883 0.996209 0.107 Uiso 1 1 calc R
C16 C 0.6512(2) 0.5929(2) 0.9985(2) 0.0870(8) Uani 1 1 d .
H16 H 0.596731 0.537488 1.006992 0.104 Uiso 1 1 calc R
C17 C 0.77170(19) 0.60399(18) 0.99260(17) 0.0631(6) Uani 1 1 d .
H17 H 0.799269 0.556323 0.996338 0.076 Uiso 1 1 calc R
C18 C 1.06611(18) 0.77490(15) 1.14733(13) 0.0461(5) Uani 1 1 d .
C19 C 1.1970(2) 0.84125(18) 1.19958(14) 0.0595(6) Uani 1 1 d .
H19A H 1.252053 0.808468 1.172797 0.089 Uiso 1 1 calc GR
H19B H 1.198547 0.851229 1.261757 0.089 Uiso 1 1 calc GR
H19C H 1.223704 0.906310 1.197451 0.089 Uiso 1 1 calc GR
C20 C 1.0216(2) 0.67605(17) 1.15831(15) 0.0607(6) Uani 1 1 d .
H20A H 0.936838 0.634389 1.127651 0.091 Uiso 1 1 calc GR
H20B H 1.026072 0.691510 1.221829 0.091 Uiso 1 1 calc GR
H20C H 1.073587 0.639784 1.132376 0.091 Uiso 1 1 calc GR
C21 C 0.9813(2) 0.83134(18) 1.18437(15) 0.0627(6) Uani 1 1 d .
H21A H 1.008832 0.892491 1.175272 0.094 Uiso 1 1 calc GR
H21B H 0.984432 0.849066 1.248251 0.094 Uiso 1 1 calc GR
H21C H 0.897237 0.788074 1.152967 0.094 Uiso 1 1 calc GR
C22 C 0.98235(19) 0.61843(15) 0.80998(14) 0.0498(5) Uani 1 1 d .
C23 C 0.9478(3) 0.6814(2) 0.77226(16) 0.0777(7) Uani 1 1 d .
H23A H 0.886647 0.702912 0.803823 0.117 Uiso 1 1 calc GR
H23B H 0.914028 0.640912 0.708577 0.117 Uiso 1 1 calc GR
H23C H 1.020816 0.740364 0.780322 0.117 Uiso 1 1 calc GR
C24 C 1.0799(2) 0.5869(2) 0.76185(16) 0.0814(8) Uani 1 1 d .
H24A H 1.152302 0.646793 0.770883 0.122 Uiso 1 1 calc GR
H24B H 1.047556 0.546812 0.697934 0.122 Uiso 1 1 calc GR
H24C H 1.102468 0.547016 0.785906 0.122 Uiso 1 1 calc GR
C25 C 0.8690(3) 0.52506(19) 0.79531(18) 0.0869(8) Uani 1 1 d .
H25A H 0.890155 0.486433 0.821720 0.130 Uiso 1 1 calc GR
H25B H 0.839275 0.483670 0.731203 0.130 Uiso 1 1 calc GR
H25C H 0.805072 0.545235 0.823590 0.130 Uiso 1 1 calc GR
B1 B 1.2455(2) 0.62956(18) 0.98553(17) 0.0504(6) Uani 1 1 d .
H1A H 1.177031 0.575396 0.990482 0.076 Uiso 1 1 calc GR
H1B H 1.309355 0.662399 1.038123 0.076 Uiso 1 1 calc GR
H1C H 1.278767 0.601786 0.931767 0.076 Uiso 1 1 calc GR
Si2 Si 0.46397(5) 0.27534(4) 0.52245(3) 0.03760(15) Uani 1 1 d .
N3 N 0.32610(13) 0.24588(11) 0.44721(10) 0.0372(3) Uani 1 1 d .
N4 N 0.36000(14) 0.32300(11) 0.59199(10) 0.0395(4) Uani 1 1 d .
C26 C 0.45533(19) 0.15277(15) 0.52885(14) 0.0477(5) Uani 1 1 d .
C27 C 0.3270(2) 0.08663(14) 0.53071(13) 0.0481(5) Uani 1 1 d .
C28 C 0.32132(19) 0.08993(15) 0.61353(14) 0.0489(5) Uani 1 1 d .
C29 C 0.4422(2) 0.15245(17) 0.67005(14) 0.0527(5) Uani 1 1 d .
C30 C 0.52254(19) 0.18715(17) 0.62107(15) 0.0556(6) Uani 1 1 d .
C31 C 0.5185(3) 0.10071(19) 0.45268(17) 0.0752(8) Uani 1 1 d .
H31A H 0.464671 0.069427 0.395085 0.113 Uiso 1 1 calc GR
H31B H 0.534292 0.049313 0.463362 0.113 Uiso 1 1 calc GR
H31C H 0.595914 0.150862 0.452012 0.113 Uiso 1 1 calc GR
C32 C 0.2250(2) 0.02523(17) 0.45167(15) 0.0721(7) Uani 1 1 d .
H32A H 0.185530 0.067450 0.445795 0.108 Uiso 1 1 calc GR
H32B H 0.164803 -0.030548 0.460244 0.108 Uiso 1 1 calc GR
H32C H 0.258188 -0.001213 0.397492 0.108 Uiso 1 1 calc GR
C33 C 0.2089(2) 0.03709(19) 0.64568(16) 0.0666(6) Uani 1 1 d .
H33A H 0.136240 0.008609 0.600528 0.100 Uiso 1 1 calc GR
H33B H 0.198986 0.085446 0.701669 0.100 Uiso 1 1 calc GR
H33C H 0.219432 -0.016698 0.655480 0.100 Uiso 1 1 calc GR
C34 C 0.4689(2) 0.1699(2) 0.76602(17) 0.0802(8) Uani 1 1 d .
H34A H 0.412310 0.195892 0.800102 0.120 Uiso 1 1 calc GR
H34B H 0.553118 0.218522 0.792348 0.120 Uiso 1 1 calc GR
H34C H 0.458606 0.106449 0.767570 0.120 Uiso 1 1 calc GR
C35 C 0.6604(2) 0.2466(2) 0.6502(2) 0.0843(9) Uani 1 1 d .
H35A H 0.702312 0.200800 0.627796 0.126 Uiso 1 1 calc GR
H35B H 0.680015 0.280784 0.715447 0.126 Uiso 1 1 calc GR
H35C H 0.687469 0.296309 0.625984 0.126 Uiso 1 1 calc GR
C36 C 0.28187(16) 0.29490(13) 0.51858(13) 0.0378(4) Uani 1 1 d .
C37 C 0.16529(17) 0.31020(15) 0.51436(13) 0.0448(5) Uani 1 1 d .
C38 C 0.05858(19) 0.24206(17) 0.52352(16) 0.0597(6) Uani 1 1 d .
H38 H 0.061134 0.188368 0.534335 0.072 Uiso 1 1 calc R
C39 C -0.0522(2) 0.2526(2) 0.51680(19) 0.0801(8) Uani 1 1 d .
H39 H -0.124622 0.206504 0.523544 0.096 Uiso 1 1 calc R
C40 C -0.0562(3) 0.3302(3) 0.5004(2) 0.0912(9) Uani 1 1 d .
H40 H -0.131361 0.337215 0.495286 0.109 Uiso 1 1 calc R
C41 C 0.0504(3) 0.3979(2) 0.49124(19) 0.0833(8) Uani 1 1 d .
H41 H 0.047188 0.451080 0.479781 0.100 Uiso 1 1 calc R
C42 C 0.1610(2) 0.38928(17) 0.49859(16) 0.0614(6) Uani 1 1 d .
H42 H 0.233254 0.436543 0.492977 0.074 Uiso 1 1 calc R
C43 C 0.29584(18) 0.22031(15) 0.35053(13) 0.0457(5) Uani 1 1 d .
C44 C 0.3654(2) 0.15465(17) 0.30053(14) 0.0566(6) Uani 1 1 d .
H44A H 0.452157 0.189470 0.327472 0.085 Uiso 1 1 calc GR
H44B H 0.356799 0.142230 0.237690 0.085 Uiso 1 1 calc GR
H44C H 0.331400 0.090647 0.304740 0.085 Uiso 1 1 calc GR
C45 C 0.3448(2) 0.31744(17) 0.33637(15) 0.0622(6) Uani 1 1 d .
H45A H 0.302128 0.360312 0.367902 0.093 Uiso 1 1 calc GR
H45B H 0.330596 0.299877 0.272535 0.093 Uiso 1 1 calc GR
H45C H 0.432674 0.353400 0.359745 0.093 Uiso 1 1 calc GR
C46 C 0.1577(2) 0.16152(18) 0.31355(15) 0.0615(6) Uani 1 1 d .
H46A H 0.127609 0.102477 0.325875 0.092 Uiso 1 1 calc GR
H46B H 0.143698 0.140145 0.248999 0.092 Uiso 1 1 calc GR
H46C H 0.114086 0.204605 0.342278 0.092 Uiso 1 1 calc GR
C47 C 0.36413(19) 0.38912(15) 0.68813(13) 0.0511(5) Uani 1 1 d .
C48 C 0.2708(2) 0.3285(2) 0.72853(16) 0.0778(8) Uani 1 1 d .
H48A H 0.188432 0.303454 0.695699 0.117 Uiso 1 1 calc GR
H48B H 0.274744 0.371649 0.791268 0.117 Uiso 1 1 calc GR
H48C H 0.289600 0.271866 0.724397 0.117 Uiso 1 1 calc GR
C49 C 0.3392(3) 0.48033(18) 0.69811(17) 0.0817(8) Uani 1 1 d .
H49A H 0.394826 0.515601 0.667998 0.123 Uiso 1 1 calc GR
H49B H 0.352412 0.525487 0.761539 0.123 Uiso 1 1 calc GR
H49C H 0.254513 0.458464 0.671196 0.123 Uiso 1 1 calc GR
C50 C 0.4936(2) 0.4250(2) 0.73629(17) 0.0840(8) Uani 1 1 d .
H50A H 0.510066 0.367017 0.731119 0.126 Uiso 1 1 calc GR
H50B H 0.500938 0.468800 0.799399 0.126 Uiso 1 1 calc GR
H50C H 0.552661 0.462199 0.709211 0.126 Uiso 1 1 calc GR
B2 B 0.6173(2) 0.37493(19) 0.51230(18) 0.0530(6) Uani 1 1 d .
H2A H 0.600222 0.428877 0.507642 0.080 Uiso 1 1 calc GR
H2B H 0.647972 0.341713 0.459002 0.080 Uiso 1 1 calc GR
H2C H 0.678998 0.403061 0.565292 0.080 Uiso 1 1 calc GR

loop_
_atom_site_aniso_label
_atom_site_aniso_U_11
_atom_site_aniso_U_22
_atom_site_aniso_U_33
_atom_site_aniso_U_23
_atom_site_aniso_U_13
_atom_site_aniso_U_12
Si1 0.0324(3) 0.0400(3) 0.0356(3) 0.0160(2) 0.0045(2) 0.0149(2)
N1 0.0350(8) 0.0412(8) 0.0350(9) 0.0170(7) 0.0066(7) 0.0154(7)
N2 0.0361(8) 0.0400(8) 0.0352(9) 0.0135(7) 0.0008(7) 0.0151(7)
C1 0.0371(10) 0.0472(11) 0.0427(12) 0.0251(10) 0.0034(9) 0.0089(9)
C2 0.0469(11) 0.0374(10) 0.0416(12) 0.0177(9) 0.0070(9) 0.0121(9)
C3 0.0467(11) 0.0445(11) 0.0466(13) 0.0236(10) 0.0091(10) 0.0166(9)
C4 0.0463(12) 0.0647(13) 0.0475(13) 0.0332(11) 0.0157(10) 0.0232(11)
C5 0.0383(11) 0.0608(13) 0.0576(14) 0.0340(11) 0.0158(10) 0.0209(10)
C6 0.0474(13) 0.0690(15) 0.0651(16) 0.0393(13) -0.0077(11) -0.0035(11)
C7 0.0950(18) 0.0470(12) 0.0457(13) 0.0180(11) 0.0173(13) 0.0311(13)
C8 0.0761(16) 0.0696(15) 0.0592(15) 0.0372(13) 0.0152(12) 0.0384(13)
C9 0.0931(19) 0.106(2) 0.0613(17) 0.0511(16) 0.0365(15) 0.0583(17)
C10 0.0619(15) 0.106(2) 0.0887(19) 0.0651(17) 0.0416(14) 0.0523(15)
C11 0.0361(10) 0.0331(9) 0.0430(11) 0.0182(9) 0.0054(9) 0.0148(8)
C12 0.0338(10) 0.0487(11) 0.0529(13) 0.0216(10) 0.0041(9) 0.0163(9)
C13 0.0481(13) 0.0572(13) 0.0724(16) 0.0270(12) 0.0038(11) 0.0259(11)
C14 0.0581(16) 0.095(2) 0.090(2) 0.0272(17) 0.0037(14) 0.0509(16)
C15 0.0366(13) 0.123(3) 0.099(2) 0.037(2) 0.0130(14) 0.0347(16)
C16 0.0388(13) 0.102(2) 0.115(2) 0.0577(19) 0.0173(15) 0.0103(14)
C17 0.0424(12) 0.0628(14) 0.0849(18) 0.0395(14) 0.0069(12) 0.0129(11)
C18 0.0525(12) 0.0523(12) 0.0383(12) 0.0210(10) 0.0130(10) 0.0244(10)
C19 0.0662(15) 0.0706(15) 0.0348(12) 0.0196(11) 0.0028(11) 0.0234(12)
C20 0.0743(16) 0.0664(14) 0.0548(14) 0.0380(12) 0.0198(12) 0.0286(13)
C21 0.0773(16) 0.0742(15) 0.0505(14) 0.0272(12) 0.0281(12) 0.0442(14)
C22 0.0505(12) 0.0485(12) 0.0402(12) 0.0118(10) -0.0057(10) 0.0170(10)
C23 0.098(2) 0.094(2) 0.0517(15) 0.0329(14) -0.0030(14) 0.0476(17)
C24 0.0782(18) 0.099(2) 0.0460(15) 0.0008(14) -0.0003(13) 0.0477(16)
C25 0.087(2) 0.0632(16) 0.0641(18) 0.0098(14) -0.0189(15) 0.0005(15)
B1 0.0491(14) 0.0550(14) 0.0567(16) 0.0260(13) 0.0082(12) 0.0286(12)
Si2 0.0366(3) 0.0421(3) 0.0366(3) 0.0166(2) 0.0096(2) 0.0186(2)
N3 0.0360(8) 0.0406(8) 0.0361(9) 0.0162(7) 0.0089(7) 0.0170(7)
N4 0.0413(9) 0.0413(9) 0.0342(9) 0.0132(7) 0.0105(7) 0.0179(7)
C26 0.0598(13) 0.0533(12) 0.0473(13) 0.0282(10) 0.0197(10) 0.0334(11)
C27 0.0650(14) 0.0394(11) 0.0426(12) 0.0182(10) 0.0119(10) 0.0231(10)
C28 0.0598(13) 0.0509(12) 0.0463(13) 0.0264(10) 0.0153(11) 0.0267(11)
C29 0.0568(13) 0.0684(14) 0.0498(13) 0.0346(12) 0.0115(11) 0.0324(12)
C30 0.0507(13) 0.0731(15) 0.0655(15) 0.0417(13) 0.0158(11) 0.0352(12)
C31 0.116(2) 0.0826(17) 0.0796(18) 0.0529(15) 0.0569(17) 0.0755(17)
C32 0.0949(19) 0.0493(13) 0.0495(15) 0.0201(12) 0.0023(14) 0.0057(13)
C33 0.0686(15) 0.0717(15) 0.0634(16) 0.0397(13) 0.0169(13) 0.0200(13)
C34 0.0780(18) 0.110(2) 0.0614(17) 0.0511(16) 0.0061(14) 0.0313(17)
C35 0.0514(14) 0.133(2) 0.104(2) 0.081(2) 0.0135(15) 0.0395(16)
C36 0.0347(10) 0.0348(10) 0.0434(12) 0.0182(9) 0.0105(9) 0.0117(8)
C37 0.0387(11) 0.0485(11) 0.0486(13) 0.0185(10) 0.0125(9) 0.0214(9)
C38 0.0444(12) 0.0586(13) 0.0759(17) 0.0280(12) 0.0191(12) 0.0215(11)
C39 0.0423(14) 0.0909(19) 0.097(2) 0.0294(17) 0.0218(14) 0.0284(14)
C40 0.0633(18) 0.126(3) 0.092(2) 0.0311(19) 0.0150(16) 0.064(2)
C41 0.090(2) 0.102(2) 0.095(2) 0.0469(18) 0.0287(17) 0.0721(19)
C42 0.0621(14) 0.0628(14) 0.0777(17) 0.0360(13) 0.0252(13) 0.0378(12)
C43 0.0465(11) 0.0518(12) 0.0355(11) 0.0179(10) 0.0048(9) 0.0170(10)
C44 0.0654(14) 0.0674(14) 0.0358(12) 0.0175(11) 0.0141(11) 0.0306(12)
C45 0.0704(15) 0.0693(15) 0.0568(15) 0.0395(13) 0.0123(12) 0.0241(13)
C46 0.0525(13) 0.0742(15) 0.0475(14) 0.0250(12) -0.0013(11) 0.0155(12)
C47 0.0564(13) 0.0490(12) 0.0364(12) 0.0080(10) 0.0130(10) 0.0206(10)
C48 0.0895(19) 0.0890(19) 0.0507(15) 0.0311(14) 0.0317(14) 0.0299(16)
C49 0.115(2) 0.0562(15) 0.0634(17) 0.0078(13) 0.0228(16) 0.0430(16)
C50 0.0743(18) 0.095(2) 0.0468(15) -0.0015(14) -0.0014(13) 0.0320(16)
B2 0.0407(13) 0.0578(15) 0.0595(17) 0.0273(13) 0.0118(12) 0.0162(12)

loop_
_atom_type_symbol
_atom_type_description
_atom_type_scat_dispersion_real
_atom_type_scat_dispersion_imag
_atom_type_scat_source
C C 0.0033 0.0016 'International Tables Vol C Tables 4.2.6.8 and 6.1.1.4'
H H 0.0000 0.0000 'International Tables Vol C Tables 4.2.6.8 and 6.1.1.4'
B B 0.0013 0.0007 'International Tables Vol C Tables 4.2.6.8 and 6.1.1.4'
N N 0.0061 0.0033 'International Tables Vol C Tables 4.2.6.8 and 6.1.1.4'
Si Si 0.0817 0.0704 'International Tables Vol C Tables 4.2.6.8 and 6.1.1.4'

loop_
_geom_angle_atom_site_label_1
_geom_angle_atom_site_label_2
_geom_angle_atom_site_label_3
_geom_angle
N1 Si1 C1 109.09(7)
N1 Si1 B1 113.94(9)
N2 Si1 N1 71.82(7)
N2 Si1 C1 109.49(7)
N2 Si1 B1 117.57(9)
C1 Si1 C11 116.10(7)
C1 Si1 B1 123.39(10)
B1 Si1 C11 120.40(9)
C11 N1 Si1 90.19(11)
C11 N1 C18 130.04(15)
C18 N1 Si1 135.05(12)
C11 N2 Si1 90.74(11)
C11 N2 C22 130.01(15)
C22 N2 Si1 137.96(12)
C2 C1 Si1 112.68(13)
C2 C1 C5 102.63(15)
C2 C1 C6 114.75(17)
C5 C1 Si1 105.06(13)
C5 C1 C6 112.94(16)
C6 C1 Si1 108.35(12)
C3 C2 C1 109.11(16)
C3 C2 C7 126.01(17)
C7 C2 C1 124.86(17)
C2 C3 C4 109.73(16)
C2 C3 C8 127.02(17)
C4 C3 C8 123.26(17)
C3 C4 C9 123.39(18)
C5 C4 C3 109.04(17)
C5 C4 C9 127.54(19)
C4 C5 C1 109.36(16)
C4 C5 C10 127.53(19)
C10 C5 C1 122.96(18)
C1 C6 H6A 109.5
C1 C6 H6B 109.5
C1 C6 H6C 109.5
H6A C6 H6B 109.5
H6A C6 H6C 109.5
H6B C6 H6C 109.5
C2 C7 H7A 109.5
C2 C7 H7B 109.5
C2 C7 H7C 109.5
H7A C7 H7B 109.5
H7A C7 H7C 109.5
H7B C7 H7C 109.5
C3 C8 H8A 109.5
C3 C8 H8B 109.5
C3 C8 H8C 109.5
H8A C8 H8B 109.5
H8A C8 H8C 109.5
H8B C8 H8C 109.5
C4 C9 H9A 109.5
C4 C9 H9B 109.5
C4 C9 H9C 109.5
H9A C9 H9B 109.5
H9A C9 H9C 109.5
H9B C9 H9C 109.5
C5 C10 H10A 109.5
C5 C10 H10B 109.5
C5 C10 H10C 109.5
H10A C10 H10B 109.5
H10A C10 H10C 109.5
H10B C10 H10C 109.5
N1 C11 Si1 53.82(8)
N1 C11 C12 125.83(17)
N2 C11 Si1 53.34(8)
N2 C11 N1 106.97(15)
N2 C11 C12 127.16(17)
C12 C11 Si1 178.00(13)
C13 C12 C11 118.92(17)
C13 C12 C17 119.85(18)
C17 C12 C11 121.18(17)
C12 C13 H13 120.1
C14 C13 C12 119.9(2)
C14 C13 H13 120.1
C13 C14 H14 119.9
C15 C14 C13 120.1(2)
C15 C14 H14 119.9
C14 C15 H15 120.1
C16 C15 C14 119.9(2)
C16 C15 H15 120.1
C15 C16 H16 119.4
C15 C16 C17 121.3(2)
C17 C16 H16 119.4
C12 C17 H17 120.5
C16 C17 C12 119.0(2)
C16 C17 H17 120.5
N1 C18 C19 106.04(15)
N1 C18 C20 110.35(16)
N1 C18 C21 112.07(16)
C19 C18 C20 108.63(17)
C19 C18 C21 109.34(18)
C20 C18 C21 110.28(16)
C18 C19 H19A 109.5
C18 C19 H19B 109.5
C18 C19 H19C 109.5
H19A C19 H19B 109.5
H19A C19 H19C 109.5
H19B C19 H19C 109.5
C18 C20 H20A 109.5
C18 C20 H20B 109.5
C18 C20 H20C 109.5
H20A C20 H20B 109.5
H20A C20 H20C 109.5
H20B C20 H20C 109.5
C18 C21 H21A 109.5
C18 C21 H21B 109.5
C18 C21 H21C 109.5
H21A C21 H21B 109.5
H21A C21 H21C 109.5
H21B C21 H21C 109.5
N2 C22 C23 109.80(17)
N2 C22 C24 106.68(17)
N2 C22 C25 112.14(18)
C24 C22 C23 109.22(19)
C25 C22 C23 109.4(2)
C25 C22 C24 109.5(2)
C22 C23 H23A 109.5
C22 C23 H23B 109.5
C22 C23 H23C 109.5
H23A C23 H23B 109.5
H23A C23 H23C 109.5
H23B C23 H23C 109.5
C22 C24 H24A 109.5
C22 C24 H24B 109.5
C22 C24 H24C 109.5
H24A C24 H24B 109.5
H24A C24 H24C 109.5
H24B C24 H24C 109.5
C22 C25 H25A 109.5
C22 C25 H25B 109.5
C22 C25 H25C 109.5
H25A C25 H25B 109.5
H25A C25 H25C 109.5
H25B C25 H25C 109.5
Si1 B1 H1A 109.5
Si1 B1 H1B 109.5
Si1 B1 H1C 109.5
H1A B1 H1B 109.5
H1A B1 H1C 109.5
H1B B1 H1C 109.5
N3 Si2 C26 109.08(8)
N3 Si2 B2 114.07(9)
N4 Si2 N3 71.80(7)
N4 Si2 C26 109.23(7)
N4 Si2 B2 118.11(9)
C26 Si2 C36 115.87(8)
C26 Si2 B2 123.13(9)
B2 Si2 C36 120.90(8)
C36 N3 Si2 90.15(11)
C36 N3 C43 130.12(14)
C43 N3 Si2 135.36(11)
C36 N4 Si2 90.88(10)
C36 N4 C47 129.81(15)
C47 N4 Si2 137.79(14)
C27 C26 Si2 112.91(13)
C27 C26 C31 115.35(18)
C30 C26 Si2 105.27(14)
C30 C26 C27 102.56(16)
C30 C26 C31 112.53(17)
C31 C26 Si2 107.78(13)
C28 C27 C26 109.15(19)
C28 C27 C32 126.3(2)
C32 C27 C26 124.53(18)
C27 C28 C29 109.75(18)
C27 C28 C33 126.8(2)
C29 C28 C33 123.47(18)
C28 C29 C34 123.50(19)
C30 C29 C28 108.80(18)
C30 C29 C34 127.7(2)
C26 C30 C35 123.68(19)
C29 C30 C26 109.55(19)
C29 C30 C35 126.7(2)
C26 C31 H31A 109.5
C26 C31 H31B 109.5
C26 C31 H31C 109.5
H31A C31 H31B 109.5
H31A C31 H31C 109.5
H31B C31 H31C 109.5
C27 C32 H32A 109.5
C27 C32 H32B 109.5
C27 C32 H32C 109.5
H32A C32 H32B 109.5
H32A C32 H32C 109.5
H32B C32 H32C 109.5
C28 C33 H33A 109.5
C28 C33 H33B 109.5
C28 C33 H33C 109.5
H33A C33 H33B 109.5
H33A C33 H33C 109.5
H33B C33 H33C 109.5
C29 C34 H34A 109.5
C29 C34 H34B 109.5
C29 C34 H34C 109.5
H34A C34 H34B 109.5
H34A C34 H34C 109.5
H34B C34 H34C 109.5
C30 C35 H35A 109.5
C30 C35 H35B 109.5
C30 C35 H35C 109.5
H35A C35 H35B 109.5
H35A C35 H35C 109.5
H35B C35 H35C 109.5
N3 C36 Si2 53.73(8)
N3 C36 C37 125.45(17)
N4 C36 Si2 53.35(8)
N4 C36 N3 106.91(14)
N4 C36 C37 127.61(16)
C37 C36 Si2 177.82(13)
C38 C37 C36 119.01(17)
C38 C37 C42 119.64(18)
C42 C37 C36 121.31(17)
C37 C38 H38 119.9
C37 C38 C39 120.2(2)
C39 C38 H38 119.9
C38 C39 H39 120.0
C40 C39 C38 119.9(2)
C40 C39 H39 120.0
C39 C40 H40 120.1
C39 C40 C41 119.7(2)
C41 C40 H40 120.1
C40 C41 H41 119.4
C42 C41 C40 121.1(2)
C42 C41 H41 119.4
C37 C42 H42 120.3
C41 C42 C37 119.4(2)
C41 C42 H42 120.3
N3 C43 C44 105.93(15)
N3 C43 C45 109.81(16)
N3 C43 C46 112.64(15)
C44 C43 C45 108.23(16)
C46 C43 C44 109.38(18)
C46 C43 C45 110.65(17)
C43 C44 H44A 109.5
C43 C44 H44B 109.5
C43 C44 H44C 109.5
H44A C44 H44B 109.5
H44A C44 H44C 109.5
H44B C44 H44C 109.5
C43 C45 H45A 109.5
C43 C45 H45B 109.5
C43 C45 H45C 109.5
H45A C45 H45B 109.5
H45A C45 H45C 109.5
H45B C45 H45C 109.5
C43 C46 H46A 109.5
C43 C46 H46B 109.5
C43 C46 H46C 109.5
H46A C46 H46B 109.5
H46A C46 H46C 109.5
H46B C46 H46C 109.5
N4 C47 C48 109.85(17)
N4 C47 C49 111.83(17)
N4 C47 C50 106.42(16)
C49 C47 C48 109.91(19)
C49 C47 C50 108.8(2)
C50 C47 C48 110.0(2)
C47 C48 H48A 109.5
C47 C48 H48B 109.5
C47 C48 H48C 109.5
H48A C48 H48B 109.5
H48A C48 H48C 109.5
H48B C48 H48C 109.5
C47 C49 H49A 109.5
C47 C49 H49B 109.5
C47 C49 H49C 109.5
H49A C49 H49B 109.5
H49A C49 H49C 109.5
H49B C49 H49C 109.5
C47 C50 H50A 109.5
C47 C50 H50B 109.5
C47 C50 H50C 109.5
H50A C50 H50B 109.5
H50A C50 H50C 109.5
H50B C50 H50C 109.5
Si2 B2 H2A 109.5
Si2 B2 H2B 109.5
Si2 B2 H2C 109.5
H2A B2 H2B 109.5
H2A B2 H2C 109.5
H2B B2 H2C 109.5

loop_
_geom_bond_atom_site_label_1
_geom_bond_atom_site_label_2
_geom_bond_distance
Si1 N1 1.8391(14)
Si1 N2 1.8278(15)
Si1 C1 1.9392(19)
Si1 C11 2.2784(18)
Si1 B1 1.972(2)
N1 C11 1.339(2)
N1 C18 1.487(2)
N2 C11 1.337(2)
N2 C22 1.483(2)
C1 C2 1.505(3)
C1 C5 1.506(3)
C1 C6 1.543(3)
C2 C3 1.345(3)
C2 C7 1.498(3)
C3 C4 1.457(3)
C3 C8 1.510(3)
C4 C5 1.347(3)
C4 C9 1.502(3)
C5 C10 1.498(3)
C6 H6A 0.9700
C6 H6B 0.9700
C6 H6C 0.9700
C7 H7A 0.9700
C7 H7B 0.9700
C7 H7C 0.9700
C8 H8A 0.9700
C8 H8B 0.9700
C8 H8C 0.9700
C9 H9A 0.9700
C9 H9B 0.9700
C9 H9C 0.9700
C10 H10A 0.9700
C10 H10B 0.9700
C10 H10C 0.9700
C11 C12 1.488(2)
C12 C13 1.385(3)
C12 C17 1.389(3)
C13 H13 0.9400
C13 C14 1.379(3)
C14 H14 0.9400
C14 C15 1.374(4)
C15 H15 0.9400
C15 C16 1.366(4)
C16 H16 0.9400
C16 C17 1.376(3)
C17 H17 0.9400
C18 C19 1.523(3)
C18 C20 1.535(3)
C18 C21 1.538(3)
C19 H19A 0.9700
C19 H19B 0.9700
C19 H19C 0.9700
C20 H20A 0.9700
C20 H20B 0.9700
C20 H20C 0.9700
C21 H21A 0.9700
C21 H21B 0.9700
C21 H21C 0.9700
C22 C23 1.521(3)
C22 C24 1.515(3)
C22 C25 1.513(3)
C23 H23A 0.9700
C23 H23B 0.9700
C23 H23C 0.9700
C24 H24A 0.9700
C24 H24B 0.9700
C24 H24C 0.9700
C25 H25A 0.9700
C25 H25B 0.9700
C25 H25C 0.9700
B1 H1A 0.9700
B1 H1B 0.9700
B1 H1C 0.9700
Si2 N3 1.8390(16)
Si2 N4 1.8303(14)
Si2 C26 1.9367(18)
Si2 C36 2.2810(17)
Si2 B2 1.977(2)
N3 C36 1.345(2)
N3 C43 1.484(2)
N4 C36 1.333(2)
N4 C47 1.491(2)
C26 C27 1.503(3)
C26 C30 1.501(3)
C26 C31 1.553(3)
C27 C28 1.346(3)
C27 C32 1.489(3)
C28 C29 1.453(3)
C28 C33 1.511(3)
C29 C30 1.351(3)
C29 C34 1.503(3)
C30 C35 1.512(3)
C31 H31A 0.9700
C31 H31B 0.9700
C31 H31C 0.9700
C32 H32A 0.9700
C32 H32B 0.9700
C32 H32C 0.9700
C33 H33A 0.9700
C33 H33B 0.9700
C33 H33C 0.9700
C34 H34A 0.9700
C34 H34B 0.9700
C34 H34C 0.9700
C35 H35A 0.9700
C35 H35B 0.9700
C35 H35C 0.9700
C36 C37 1.485(2)
C37 C38 1.381(3)
C37 C42 1.385(3)
C38 H38 0.9400
C38 C39 1.385(3)
C39 H39 0.9400
C39 C40 1.366(4)
C40 H40 0.9400
C40 C41 1.377(4)
C41 H41 0.9400
C41 C42 1.369(3)
C42 H42 0.9400
C43 C44 1.531(3)
C43 C45 1.538(3)
C43 C46 1.528(3)
C44 H44A 0.9700
C44 H44B 0.9700
C44 H44C 0.9700
C45 H45A 0.9700
C45 H45B 0.9700
C45 H45C 0.9700
C46 H46A 0.9700
C46 H46B 0.9700
C46 H46C 0.9700
C47 C48 1.521(3)
C47 C49 1.510(3)
C47 C50 1.514(3)
C48 H48A 0.9700
C48 H48B 0.9700
C48 H48C 0.9700
C49 H49A 0.9700
C49 H49B 0.9700
C49 H49C 0.9700
C50 H50A 0.9700
C50 H50B 0.9700
C50 H50C 0.9700
B2 H2A 0.9700
B2 H2B 0.9700
B2 H2C 0.9700
